data_7025261
loop_
_publ_author_name
'Ning, Guo-Hong'
'Xie, Ting-Zheng'
'Pan, Yuan-Jiang'
'Li, Yi-Zhi'
'Yu, Shu-Yan'

_publ_section_title
;
 Self-assembly of bowl-like trinuclear metallo-macrocycles.
;
_journal_issue 13
_journal_name_full 'Dalton transactions (Cambridge, England : 2003)'
_journal_page_first 3203
_journal_page_last 3211
_journal_paper_doi 10.1039/b926138a
_journal_volume 39
_journal_year 2010
_chemical_formula_moiety 'C81 H81 N12 O15 Pd3, 3(N O3), 4.0(H2 O)'
_chemical_formula_sum 'C81 H89 N15 O28 Pd3'
_chemical_formula_weight 2039.87
_chemical_name_systematic
;
?
;
_space_group_IT_number 2
_symmetry_cell_setting triclinic
_symmetry_space_group_name_Hall '-P 1'
_symmetry_space_group_name_H-M 'P -1'
_atom_sites_solution_hydrogens geom
_atom_sites_solution_primary direct
_atom_sites_solution_secondary difmap
_audit_creation_method SHELXL-97
_cell_angle_alpha 97.11(3)
_cell_angle_beta 105.17(3)
_cell_angle_gamma 96.58(2)
_cell_formula_units_Z 2
_cell_length_a 12.5206(6)
_cell_length_b 20.1546(12)
_cell_length_c 20.5334(10)
_cell_measurement_reflns_used 6936
_cell_measurement_temperature 291(2)
_cell_measurement_theta_max 25.18
_cell_measurement_theta_min 2.11
_cell_volume 4903.8(10)
_computing_cell_refinement SMART
_computing_data_collection 'SMART (Bruker, 2000)'
_computing_data_reduction 'SAINT (Bruker, 2000)'
_computing_molecular_graphics SHELXTL
_computing_publication_material SHELXTL
_computing_structure_refinement SHELXTL
_computing_structure_solution 'SHELXTL (Bruker, 2000)'
_diffrn_ambient_temperature 291(2)
_diffrn_measured_fraction_theta_full 0.999
_diffrn_measured_fraction_theta_max 0.999
_diffrn_measurement_device_type 'Bruker Smart Apex CCD'
_diffrn_measurement_method 'phi and omega scans'
_diffrn_radiation_monochromator graphite
_diffrn_radiation_source 'sealed tube'
_diffrn_radiation_type MoK\a
_diffrn_radiation_wavelength 0.71073
_diffrn_reflns_av_R_equivalents 0.0395
_diffrn_reflns_av_sigmaI/netI 0.0724
_diffrn_reflns_limit_h_max 15
_diffrn_reflns_limit_h_min -15
_diffrn_reflns_limit_k_max 24
_diffrn_reflns_limit_k_min -24
_diffrn_reflns_limit_l_max 24
_diffrn_reflns_limit_l_min -25
_diffrn_reflns_number 35288
_diffrn_reflns_theta_full 26.00
_diffrn_reflns_theta_max 26.00
_diffrn_reflns_theta_min 1.03
_exptl_absorpt_coefficient_mu 0.623
_exptl_absorpt_correction_T_max 0.8751
_exptl_absorpt_correction_T_min 0.7977
_exptl_absorpt_correction_type multi-scan
_exptl_absorpt_process_details 'SADABS; Bruker, 2000'
_exptl_crystal_density_diffrn 1.382
_exptl_crystal_density_method 'not measured'
_exptl_crystal_F_000 2084
_exptl_crystal_size_max 0.38
_exptl_crystal_size_mid 0.30
_exptl_crystal_size_min 0.22
_refine_diff_density_max 0.329
_refine_diff_density_min -1.004
_refine_diff_density_rms 0.076
_refine_ls_extinction_method none
_refine_ls_goodness_of_fit_ref 1.035
_refine_ls_hydrogen_treatment constr
_refine_ls_matrix_type fullcycle
_refine_ls_number_parameters 1208
_refine_ls_number_reflns 19265
_refine_ls_number_restraints 1
_refine_ls_restrained_S_all 1.035
_refine_ls_R_factor_all 0.0892
_refine_ls_R_factor_gt 0.0643
_refine_ls_shift/su_max 0.000
_refine_ls_shift/su_mean 0.000
_refine_ls_structure_factor_coef Fsqd
_refine_ls_weighting_details 'calc w=1/[\s^2^(Fo^2^)+(0.06P)^2^+1.99P] where P=(Fo^2^+2Fc^2^)/3'
_refine_ls_weighting_scheme calc
_refine_ls_wR_factor_gt 0.1325
_refine_ls_wR_factor_ref 0.1385
_reflns_number_gt 13343
_reflns_number_total 19265
_reflns_threshold_expression >2sigma(I)
_cod_data_source_file b926138a.txt
_cod_data_source_block 1870
_cod_depositor_comments
;
The following automatic conversions were performed:

'_symmetry_cell_setting' value 'Triclinic' changed to 'triclinic'
according to /home/saulius/struct/CIF-dictionaries/cif_core.dic
dictionary named 'cif_core.dic' version 2.4.2 from 2011-04-26.

Automatic conversion script
Id: cif_fix_values 1891 2012-01-12 08:04:46Z andrius 
;
_cod_original_sg_symbol_H-M 'P-1 '
_cod_database_code 7025261

loop_
_symmetry_equiv_pos_as_xyz
'x, y, z'
'-x, -y, -z'

loop_
_atom_site_label
_atom_site_type_symbol
_atom_site_fract_x
_atom_site_fract_y
_atom_site_fract_z
_atom_site_U_iso_or_equiv
_atom_site_adp_type
_atom_site_occupancy
_atom_site_symmetry_multiplicity
_atom_site_calc_flag
_atom_site_refinement_flags
C1 C 0.3688(4) 0.5424(3) 0.7825(3) 0.0594(12) Uani 1 1 d .
H1 H 0.3447 0.5812 0.7673 0.071 Uiso 1 1 calc R
C2 C 0.3367(5) 0.5180(3) 0.8373(3) 0.0621(13) Uani 1 1 d .
H2 H 0.2939 0.5421 0.8595 0.075 Uiso 1 1 calc R
C3 C 0.3670(5) 0.4607(3) 0.8579(3) 0.0670(14) Uani 1 1 d .
H3 H 0.3427 0.4452 0.8932 0.080 Uiso 1 1 calc R
C4 C 0.4348(5) 0.4232(3) 0.8274(3) 0.0605(13) Uani 1 1 d .
C5 C 0.4728(4) 0.3636(3) 0.8447(3) 0.0583(12) Uani 1 1 d .
C6 C 0.5314(4) 0.3271(3) 0.8093(3) 0.0587(12) Uani 1 1 d .
C7 C 0.5533(4) 0.3515(3) 0.7522(3) 0.0572(12) Uani 1 1 d .
C8 C 0.6098(4) 0.3175(3) 0.7075(3) 0.0626(13) Uani 1 1 d .
H8 H 0.6311 0.2759 0.7153 0.075 Uiso 1 1 calc R
C9 C 0.6316(5) 0.3445(3) 0.6558(3) 0.0644(13) Uani 1 1 d .
H9 H 0.6689 0.3220 0.6283 0.077 Uiso 1 1 calc R
C10 C 0.5986(5) 0.4070(3) 0.6426(3) 0.0663(14) Uani 1 1 d .
H10 H 0.6133 0.4254 0.6059 0.080 Uiso 1 1 calc R
C11 C 0.5234(4) 0.4135(2) 0.7337(3) 0.0583(12) Uani 1 1 d .
C12 C 0.4634(4) 0.4499(2) 0.7724(3) 0.0570(12) Uani 1 1 d .
C13 C 0.7653(4) 0.5339(2) 0.4236(3) 0.0567(12) Uani 1 1 d .
H13 H 0.7413 0.5152 0.4574 0.068 Uiso 1 1 calc R
C14 C 0.8267(4) 0.4978(3) 0.3890(3) 0.0567(12) Uani 1 1 d .
H14 H 0.8416 0.4554 0.3989 0.068 Uiso 1 1 calc R
C15 C 0.8662(5) 0.5256(3) 0.3390(3) 0.0593(12) Uani 1 1 d .
H15 H 0.9106 0.5031 0.3166 0.071 Uiso 1 1 calc R
C16 C 0.8378(4) 0.5882(2) 0.3232(3) 0.0568(12) Uani 1 1 d .
C17 C 0.8717(5) 0.6207(3) 0.2728(3) 0.0649(13) Uani 1 1 d .
C18 C 0.8401(5) 0.6834(3) 0.2605(3) 0.0654(14) Uani 1 1 d .
C19 C 0.7771(5) 0.7148(3) 0.2997(3) 0.0606(13) Uani 1 1 d .
C20 C 0.7398(5) 0.7777(3) 0.2858(3) 0.0634(13) Uani 1 1 d .
H20 H 0.7560 0.7993 0.2512 0.076 Uiso 1 1 calc R
C21 C 0.6783(5) 0.8043(3) 0.3270(3) 0.0641(13) Uani 1 1 d .
H21 H 0.6531 0.8453 0.3204 0.077 Uiso 1 1 calc R
C22 C 0.6531(5) 0.7711(3) 0.3786(3) 0.0630(13) Uani 1 1 d .
H22 H 0.6134 0.7910 0.4062 0.076 Uiso 1 1 calc R
C23 C 0.7458(4) 0.6841(2) 0.3492(2) 0.0525(11) Uani 1 1 d .
C24 C 0.7758(4) 0.6208(2) 0.3616(3) 0.0551(11) Uani 1 1 d .
C25 C 0.3844(4) 0.9147(3) 0.5243(3) 0.0582(12) Uani 1 1 d .
H25 H 0.4365 0.8956 0.5060 0.070 Uiso 1 1 calc R
C26 C 0.3461(4) 0.9735(3) 0.5037(3) 0.0594(12) Uani 1 1 d .
H26 H 0.3725 0.9920 0.4705 0.071 Uiso 1 1 calc R
C27 C 0.2735(4) 1.0046(3) 0.5292(3) 0.0572(12) Uani 1 1 d .
H27 H 0.2519 1.0444 0.5151 0.069 Uiso 1 1 calc R
C28 C 0.2314(4) 0.9761(2) 0.5772(3) 0.0538(11) Uani 1 1 d .
C29 C 0.1552(4) 1.0033(2) 0.6115(3) 0.0553(12) Uani 1 1 d .
C30 C 0.1185(4) 0.9716(3) 0.6584(3) 0.0595(12) Uani 1 1 d .
C31 C 0.1533(4) 0.9103(3) 0.6745(3) 0.0606(13) Uani 1 1 d .
C32 C 0.1116(5) 0.8727(3) 0.7190(3) 0.0664(14) Uani 1 1 d .
H32 H 0.0547 0.8863 0.7365 0.080 Uiso 1 1 calc R
C33 C 0.1572(4) 0.8149(3) 0.7361(3) 0.0594(12) Uani 1 1 d .
H33 H 0.1353 0.7914 0.7679 0.071 Uiso 1 1 calc R
C34 C 0.2362(5) 0.7930(3) 0.7048(3) 0.0657(14) Uani 1 1 d .
H34 H 0.2641 0.7536 0.7149 0.079 Uiso 1 1 calc R
C35 C 0.2713(4) 0.9171(2) 0.5984(3) 0.0552(12) Uani 1 1 d .
C36 C 0.2320(4) 0.8851(3) 0.6468(3) 0.0571(12) Uani 1 1 d .
C37 C 0.7144(5) 0.5728(3) 0.6395(3) 0.0610(13) Uani 1 1 d .
C38 C 0.7865(5) 0.5624(3) 0.6984(3) 0.0616(13) Uani 1 1 d .
H38 H 0.7613 0.5445 0.7323 0.074 Uiso 1 1 calc R
C39 C 0.9025(5) 0.5805(3) 0.7050(3) 0.0665(14) Uani 1 1 d .
H39 H 0.9550 0.5740 0.7442 0.080 Uiso 1 1 calc R
C40 C 0.9382(5) 0.6071(3) 0.6551(3) 0.0704(15) Uani 1 1 d .
H40 H 1.0148 0.6184 0.6614 0.084 Uiso 1 1 calc R
C41 C 0.8653(5) 0.6180(3) 0.5957(3) 0.0625(13) Uani 1 1 d .
H41 H 0.8907 0.6375 0.5627 0.075 Uiso 1 1 calc R
C42 C 0.7503(5) 0.5981(3) 0.5874(3) 0.0609(13) Uani 1 1 d .
C43 C 0.5695(5) 0.5787(2) 0.5555(3) 0.0595(12) Uani 1 1 d .
H43 H 0.4957 0.5760 0.5294 0.071 Uiso 1 1 calc R
C44 C 0.6727(4) 0.7910(2) 0.5466(3) 0.0546(11) Uani 1 1 d .
C45 C 0.7820(4) 0.8157(3) 0.5516(3) 0.0624(13) Uani 1 1 d .
H45 H 0.8238 0.7918 0.5284 0.075 Uiso 1 1 calc R
C46 C 0.8272(5) 0.8777(3) 0.5925(3) 0.0620(13) Uani 1 1 d .
H46 H 0.9019 0.8947 0.5983 0.074 Uiso 1 1 calc R
C47 C 0.7656(5) 0.9148(3) 0.6249(3) 0.0606(12) Uani 1 1 d .
H47 H 0.7984 0.9571 0.6503 0.073 Uiso 1 1 calc R
C48 C 0.6559(4) 0.8909(3) 0.6208(3) 0.0587(12) Uani 1 1 d .
H48 H 0.6144 0.9161 0.6431 0.070 Uiso 1 1 calc R
C49 C 0.6089(4) 0.8267(2) 0.5814(3) 0.0525(11) Uani 1 1 d .
C50 C 0.5070(4) 0.7332(2) 0.5236(3) 0.0567(12) Uani 1 1 d .
H50 H 0.4459 0.6989 0.5062 0.068 Uiso 1 1 calc R
C51 C 0.5004(4) 0.7417(2) 0.7320(3) 0.0546(11) Uani 1 1 d .
C52 C 0.5382(5) 0.8001(3) 0.7757(3) 0.0676(14) Uani 1 1 d .
H52 H 0.5191 0.8413 0.7644 0.081 Uiso 1 1 calc R
C53 C 0.6078(5) 0.7945(3) 0.8392(3) 0.0726(15) Uani 1 1 d .
H53 H 0.6364 0.8339 0.8708 0.087 Uiso 1 1 calc R
C54 C 0.6368(5) 0.7355(3) 0.8580(3) 0.0679(14) Uani 1 1 d .
H54 H 0.6822 0.7351 0.9017 0.081 Uiso 1 1 calc R
C55 C 0.5982(4) 0.6745(3) 0.8111(3) 0.0579(12) Uani 1 1 d .
H55 H 0.6193 0.6336 0.8220 0.070 Uiso 1 1 calc R
C56 C 0.5261(5) 0.6792(3) 0.7473(3) 0.0609(13) Uani 1 1 d .
C57 C 0.4191(4) 0.6639(2) 0.6432(3) 0.0574(12) Uani 1 1 d .
H57 H 0.3777 0.6428 0.5995 0.069 Uiso 1 1 calc R
C58 C 0.5208(5) 0.3706(3) 0.9661(3) 0.0672(14) Uani 1 1 d .
H58A H 0.5239 0.4194 0.9724 0.081 Uiso 1 1 calc R
H58B H 0.5958 0.3604 0.9701 0.081 Uiso 1 1 calc R
C59 C 0.4736(5) 0.3410(3) 1.0189(3) 0.0650(13) Uani 1 1 d .
H59A H 0.5078 0.3681 1.0636 0.078 Uiso 1 1 calc R
H59B H 0.3935 0.3414 1.0075 0.078 Uiso 1 1 calc R
C60 C 0.5965(5) 0.2658(3) 1.0674(3) 0.0746(16) Uani 1 1 d .
H60A H 0.5972 0.2857 1.1131 0.090 Uiso 1 1 calc R
H60B H 0.6595 0.2896 1.0562 0.090 Uiso 1 1 calc R
C61 C 0.6096(5) 0.1915(3) 1.0666(3) 0.0646(13) Uani 1 1 d .
H61A H 0.6763 0.1877 1.1019 0.078 Uiso 1 1 calc R
H61B H 0.5457 0.1674 1.0766 0.078 Uiso 1 1 calc R
C62 C 0.7301(5) 0.1727(3) 1.0008(3) 0.0625(13) Uani 1 1 d .
H62A H 0.7788 0.1556 1.0378 0.075 Uiso 1 1 calc R
H62B H 0.7560 0.2204 1.0034 0.075 Uiso 1 1 calc R
C63 C 0.7248(5) 0.1322(3) 0.9304(3) 0.0620(13) Uani 1 1 d .
H63A H 0.7978 0.1198 0.9317 0.074 Uiso 1 1 calc R
H63B H 0.6720 0.0908 0.9218 0.074 Uiso 1 1 calc R
C64 C 0.5740(5) 0.1580(3) 0.8445(3) 0.0627(13) Uani 1 1 d .
H64A H 0.5386 0.1233 0.8642 0.075 Uiso 1 1 calc R
H64B H 0.5587 0.1422 0.7959 0.075 Uiso 1 1 calc R
C65 C 0.5264(5) 0.2226(3) 0.8555(3) 0.0591(12) Uani 1 1 d .
H65A H 0.4456 0.2140 0.8373 0.071 Uiso 1 1 calc R
H65B H 0.5448 0.2398 0.9040 0.071 Uiso 1 1 calc R
C66 C 1.0503(4) 0.5990(3) 0.2667(3) 0.0639(13) Uani 1 1 d .
H66A H 1.0683 0.5728 0.3036 0.077 Uiso 1 1 calc R
H66B H 1.0771 0.6464 0.2853 0.077 Uiso 1 1 calc R
C67 C 1.1055(5) 0.5765(3) 0.2121(3) 0.0626(13) Uani 1 1 d .
H67A H 1.1814 0.5696 0.2332 0.075 Uiso 1 1 calc R
H67B H 1.0643 0.5341 0.1849 0.075 Uiso 1 1 calc R
C68 C 1.1479(5) 0.6055(3) 0.1143(3) 0.0625(13) Uani 1 1 d .
H68A H 1.1015 0.5643 0.0874 0.075 Uiso 1 1 calc R
H68B H 1.2236 0.5960 0.1309 0.075 Uiso 1 1 calc R
C69 C 1.1471(5) 0.6606(3) 0.0697(3) 0.0652(14) Uani 1 1 d .
H69A H 1.1830 0.7039 0.0975 0.078 Uiso 1 1 calc R
H69B H 1.1870 0.6499 0.0360 0.078 Uiso 1 1 calc R
C70 C 1.0240(5) 0.7309(3) 0.0277(3) 0.0625(13) Uani 1 1 d .
H70A H 1.0677 0.7455 -0.0020 0.075 Uiso 1 1 calc R
H70B H 1.0492 0.7610 0.0713 0.075 Uiso 1 1 calc R
C71 C 0.8993(4) 0.7293(3) -0.0050(3) 0.0633(13) Uani 1 1 d .
H71A H 0.8856 0.7750 -0.0102 0.076 Uiso 1 1 calc R
H71B H 0.8786 0.7026 -0.0503 0.076 Uiso 1 1 calc R
C72 C 0.8419(5) 0.7378(3) 0.0990(3) 0.0649(13) Uani 1 1 d .
H72A H 0.7755 0.7577 0.1005 0.078 Uiso 1 1 calc R
H72B H 0.9059 0.7736 0.1114 0.078 Uiso 1 1 calc R
C73 C 0.8601(5) 0.6854(3) 0.1471(3) 0.0623(13) Uani 1 1 d .
H73A H 0.7962 0.6496 0.1337 0.075 Uiso 1 1 calc R
H73B H 0.9262 0.6655 0.1446 0.075 Uiso 1 1 calc R
C74 C 0.0128(4) 1.0746(3) 0.5858(3) 0.0612(13) Uani 1 1 d .
H74A H 0.0004 1.0823 0.6306 0.073 Uiso 1 1 calc R
H74B H -0.0404 1.0361 0.5583 0.073 Uiso 1 1 calc R
C75 C -0.0005(5) 1.1367(3) 0.5519(3) 0.0656(14) Uani 1 1 d .
H75A H 0.0582 1.1738 0.5767 0.079 Uiso 1 1 calc R
H75B H 0.0040 1.1274 0.5053 0.079 Uiso 1 1 calc R
C76 C -0.0877(5) 1.2069(3) 0.6071(3) 0.0632(13) Uani 1 1 d .
H76A H -0.0601 1.2489 0.5943 0.076 Uiso 1 1 calc R
H76B H -0.0321 1.1984 0.6467 0.076 Uiso 1 1 calc R
C77 C -0.1962(5) 1.2129(3) 0.6244(3) 0.0626(13) Uani 1 1 d .
H77A H -0.1892 1.2574 0.6505 0.075 Uiso 1 1 calc R
H77B H -0.2546 1.2103 0.5820 0.075 Uiso 1 1 calc R
C78 C -0.1851(5) 1.1799(3) 0.7341(3) 0.0643(13) Uani 1 1 d .
H78A H -0.2409 1.1960 0.7546 0.077 Uiso 1 1 calc R
H78B H -0.1222 1.2162 0.7445 0.077 Uiso 1 1 calc R
C79 C -0.1461(5) 1.1199(3) 0.7652(3) 0.0631(13) Uani 1 1 d .
H79A H -0.1257 1.1307 0.8146 0.076 Uiso 1 1 calc R
H79B H -0.2062 1.0817 0.7508 0.076 Uiso 1 1 calc R
C80 C 0.0012(5) 1.0567(3) 0.7841(3) 0.0620(13) Uani 1 1 d .
H80A H -0.0513 1.0168 0.7826 0.074 Uiso 1 1 calc R
H80B H 0.0336 1.0780 0.8314 0.074 Uiso 1 1 calc R
C81 C 0.0916(5) 1.0382(3) 0.7518(3) 0.0648(13) Uani 1 1 d .
H81A H 0.1339 1.0790 0.7451 0.078 Uiso 1 1 calc R
H81B H 0.1427 1.0151 0.7818 0.078 Uiso 1 1 calc R
N1 N 0.4339(4) 0.5090(2) 0.7532(2) 0.0630(11) Uani 1 1 d .
N2 N 0.5464(4) 0.4402(2) 0.6820(2) 0.0607(11) Uani 1 1 d .
N3 N 0.7392(4) 0.5929(2) 0.4113(2) 0.0579(10) Uani 1 1 d .
N4 N 0.6846(4) 0.7124(2) 0.3886(2) 0.0558(10) Uani 1 1 d .
N5 N 0.3455(3) 0.88660(19) 0.5702(2) 0.0506(9) Uani 1 1 d .
N6 N 0.2725(4) 0.8259(2) 0.6617(2) 0.0607(11) Uani 1 1 d .
N7 N 0.5985(4) 0.5605(2) 0.6181(2) 0.0621(11) Uani 1 1 d .
N8 N 0.6561(4) 0.6006(2) 0.5353(2) 0.0607(11) Uani 1 1 d .
N9 N 0.6051(3) 0.7307(2) 0.5090(2) 0.0539(9) Uani 1 1 d .
N10 N 0.5051(3) 0.78925(18) 0.5652(2) 0.0486(9) Uani 1 1 d .
N11 N 0.4314(3) 0.7301(2) 0.6652(2) 0.0545(10) Uani 1 1 d .
N12 N 0.4749(4) 0.6308(2) 0.6924(2) 0.0599(11) Uani 1 1 d .
N13 N 0.7822(4) 0.3930(3) 0.5285(3) 0.0706(12) Uani 1 1 d .
N14 N 0.8432(4) 0.3441(2) 0.1770(2) 0.0634(11) Uani 1 1 d .
N15 N 0.4851(4) 0.0113(2) 0.7114(2) 0.0653(12) Uani 1 1 d .
O1 O 0.4471(3) 0.34041(18) 0.90056(18) 0.0616(9) Uani 1 1 d .
O2 O 0.4956(3) 0.27388(19) 1.0202(2) 0.0679(10) Uani 1 1 d .
O3 O 0.6177(3) 0.16135(18) 1.00238(18) 0.0594(8) Uani 1 1 d .
O4 O 0.6918(3) 0.16950(19) 0.87575(19) 0.0633(9) Uani 1 1 d .
O5 O 0.5725(3) 0.27086(18) 0.82183(19) 0.0671(10) Uani 1 1 d .
O6 O 0.9317(3) 0.58872(19) 0.23600(18) 0.0644(9) Uani 1 1 d .
O7 O 1.1072(3) 0.62601(18) 0.17022(19) 0.0633(9) Uani 1 1 d .
O8 O 1.0326(3) 0.6633(2) 0.03660(19) 0.0668(9) Uani 1 1 d .
O9 O 0.8289(3) 0.70166(18) 0.03337(18) 0.0621(9) Uani 1 1 d .
O10 O 0.8743(3) 0.71875(18) 0.21602(18) 0.0629(9) Uani 1 1 d .
O11 O 0.1261(3) 1.06245(16) 0.59158(18) 0.0572(8) Uani 1 1 d .
O12 O -0.1056(3) 1.15355(18) 0.55261(18) 0.0626(9) Uani 1 1 d .
O13 O -0.2320(3) 1.16391(19) 0.66184(19) 0.0650(9) Uani 1 1 d .
O14 O -0.0535(3) 1.10294(19) 0.74418(19) 0.0670(10) Uani 1 1 d .
O15 O 0.0438(3) 0.99679(18) 0.68965(19) 0.0633(9) Uani 1 1 d .
O16 O 0.6968(3) 0.41789(18) 0.51462(19) 0.0654(9) Uani 1 1 d .
O17 O 0.7770(3) 0.33733(19) 0.55054(18) 0.0638(9) Uani 1 1 d .
O18 O 0.8715(3) 0.41737(19) 0.5218(2) 0.0672(9) Uani 1 1 d .
O19 O 0.7936(3) 0.34273(18) 0.2217(2) 0.0642(9) Uani 1 1 d .
O20 O 0.8836(3) 0.29477(19) 0.15743(19) 0.0647(9) Uani 1 1 d .
O21 O 0.8654(3) 0.3990(2) 0.15736(19) 0.0690(10) Uani 1 1 d .
O22 O 0.4090(3) 0.04489(19) 0.71897(19) 0.0686(10) Uani 1 1 d .
O23 O 0.5012(3) -0.0344(2) 0.7479(2) 0.0686(10) Uani 1 1 d .
O24 O 0.5362(3) 0.02060(19) 0.66984(19) 0.0653(9) Uani 1 1 d .
O25 O 0.7178(8) 0.5337(5) 0.8573(5) 0.068(4) Uani 0.392(11) 1 d P
H25A H 0.7588 0.5429 0.8983 0.082 Uiso 0.392(11) 1 d PR
H25B H 0.6660 0.5011 0.8537 0.082 Uiso 0.392(11) 1 d PR
O26 O 0.8852(8) 0.7655(5) 0.7902(5) 0.073(4) Uani 0.410(11) 1 d P
H26A H 0.9563 0.7702 0.8025 0.088 Uiso 0.410(11) 1 d PR
H26B H 0.8637 0.7986 0.8104 0.088 Uiso 0.410(11) 1 d PR
O27 O 0.9928(8) 0.8851(5) 0.9172(5) 0.069(3) Uani 0.402(11) 1 d P
H27A H 0.9642 0.8534 0.8836 0.083 Uiso 0.402(11) 1 d PR
H27B H 0.9431 0.8946 0.9367 0.083 Uiso 0.402(11) 1 d PR
O28 O 0.6925(8) 0.8645(5) 0.0873(5) 0.072(4) Uani 0.412(11) 1 d P
H28A H 0.7105 0.9038 0.0787 0.086 Uiso 0.412(11) 1 d PR
H28B H 0.6227 0.8516 0.0694 0.086 Uiso 0.412(11) 1 d PR
O29 O 0.8231(7) 0.9143(5) 0.0339(5) 0.061(3) Uani 0.390(10) 1 d P
H29A H 0.7929 0.9081 -0.0090 0.073 Uiso 0.390(10) 1 d PR
H29B H 0.8821 0.8961 0.0423 0.073 Uiso 0.390(10) 1 d PR
O30 O 0.8411(7) 0.9831(5) 0.9130(5) 0.063(3) Uani 0.398(10) 1 d P
H30B H 0.7835 0.9990 0.9184 0.076 Uiso 0.398(10) 1 d PR
H30A H 0.8411 0.9442 0.9250 0.076 Uiso 0.398(10) 1 d PR
O31 O 0.3707(8) 0.9905(5) 0.8533(5) 0.075(4) Uani 0.409(11) 1 d P
H31A H 0.4407 0.9894 0.8625 0.090 Uiso 0.409(11) 1 d PR
H31B H 0.3556 1.0243 0.8336 0.090 Uiso 0.409(11) 1 d PR
O32 O 0.8534(7) 0.5697(5) 0.9838(5) 0.075(4) Uani 0.412(11) 1 d P
H32A H 0.8167 0.6017 0.9737 0.091 Uiso 0.412(11) 1 d PR
H32B H 0.8997 0.5815 1.0232 0.091 Uiso 0.412(11) 1 d PR
O33 O 0.5789(8) 0.9415(5) 0.8886(5) 0.071(4) Uani 0.389(10) 1 d P
H33A H 0.6322 0.9727 0.8910 0.085 Uiso 0.389(10) 1 d PR
H33C H 0.5438 0.9538 0.9172 0.085 Uiso 0.389(10) 1 d PR
O34 O 0.9347(7) 0.2888(5) 0.4709(5) 0.062(3) Uani 0.388(10) 1 d P
H34A H 0.9164 0.3225 0.4924 0.074 Uiso 0.388(10) 1 d PR
H34B H 0.8958 0.2526 0.4742 0.074 Uiso 0.388(10) 1 d PR
Pd1 Pd 0.50730(3) 0.535741(18) 0.680932(19) 0.05236(10) Uani 1 1 d .
Pd2 Pd 0.66413(3) 0.657471(18) 0.461326(18) 0.04963(10) Uani 1 1 d .
Pd3 Pd 0.38771(3) 0.805023(17) 0.613109(18) 0.04585(9) Uani 1 1 d .

loop_
_atom_site_aniso_label
_atom_site_aniso_U_11
_atom_site_aniso_U_22
_atom_site_aniso_U_33
_atom_site_aniso_U_23
_atom_site_aniso_U_13
_atom_site_aniso_U_12
C1 0.061(3) 0.053(3) 0.063(3) 0.006(2) 0.016(2) 0.007(2)
C2 0.064(3) 0.057(3) 0.059(3) 0.007(2) 0.010(2) 0.004(2)
C3 0.070(3) 0.058(3) 0.070(3) 0.011(3) 0.019(3) 0.002(3)
C4 0.064(3) 0.051(3) 0.062(3) 0.011(2) 0.012(2) 0.002(2)
C5 0.057(3) 0.050(3) 0.064(3) 0.013(2) 0.014(2) -0.005(2)
C6 0.055(3) 0.056(3) 0.063(3) 0.019(2) 0.009(2) 0.007(2)
C7 0.055(3) 0.052(3) 0.064(3) 0.014(2) 0.012(2) 0.013(2)
C8 0.053(3) 0.061(3) 0.073(3) 0.011(3) 0.013(3) 0.019(2)
C9 0.064(3) 0.060(3) 0.067(3) 0.005(3) 0.015(3) 0.014(3)
C10 0.072(3) 0.056(3) 0.066(3) 0.003(2) 0.013(3) 0.014(3)
C11 0.061(3) 0.045(3) 0.068(3) 0.015(2) 0.013(2) 0.010(2)
C12 0.062(3) 0.044(2) 0.062(3) 0.013(2) 0.012(2) 0.005(2)
C13 0.060(3) 0.049(3) 0.064(3) 0.012(2) 0.018(2) 0.013(2)
C14 0.060(3) 0.054(3) 0.056(3) 0.009(2) 0.015(2) 0.012(2)
C15 0.064(3) 0.058(3) 0.060(3) 0.011(2) 0.020(2) 0.020(2)
C16 0.060(3) 0.048(3) 0.061(3) 0.008(2) 0.014(2) 0.008(2)
C17 0.064(3) 0.064(3) 0.070(3) 0.014(3) 0.023(3) 0.010(3)
C18 0.067(3) 0.069(3) 0.066(3) 0.021(3) 0.023(3) 0.014(3)
C19 0.069(3) 0.055(3) 0.055(3) 0.010(2) 0.015(2) 0.005(2)
C20 0.072(3) 0.058(3) 0.055(3) 0.014(2) 0.010(3) 0.007(3)
C21 0.065(3) 0.053(3) 0.075(4) 0.019(3) 0.018(3) 0.006(2)
C22 0.075(4) 0.047(3) 0.069(3) 0.017(2) 0.018(3) 0.014(2)
C23 0.054(3) 0.048(2) 0.052(3) 0.007(2) 0.012(2) 0.004(2)
C24 0.057(3) 0.050(3) 0.059(3) 0.009(2) 0.015(2) 0.011(2)
C25 0.053(3) 0.056(3) 0.067(3) 0.020(2) 0.014(2) 0.010(2)
C26 0.055(3) 0.065(3) 0.059(3) 0.020(2) 0.012(2) 0.016(2)
C27 0.055(3) 0.054(3) 0.060(3) 0.011(2) 0.009(2) 0.013(2)
C28 0.042(2) 0.048(3) 0.070(3) 0.011(2) 0.011(2) 0.013(2)
C29 0.060(3) 0.039(2) 0.066(3) 0.002(2) 0.015(2) 0.015(2)
C30 0.051(3) 0.060(3) 0.069(3) 0.016(3) 0.013(2) 0.019(2)
C31 0.055(3) 0.061(3) 0.069(3) 0.015(3) 0.016(2) 0.018(2)
C32 0.066(3) 0.070(3) 0.066(3) 0.017(3) 0.018(3) 0.013(3)
C33 0.054(3) 0.058(3) 0.063(3) 0.010(2) 0.014(2) 0.002(2)
C34 0.070(3) 0.067(3) 0.065(3) 0.014(3) 0.024(3) 0.012(3)
C35 0.046(3) 0.051(3) 0.070(3) 0.013(2) 0.013(2) 0.018(2)
C36 0.046(3) 0.061(3) 0.066(3) 0.013(2) 0.013(2) 0.017(2)
C37 0.063(3) 0.059(3) 0.066(3) 0.019(2) 0.018(3) 0.021(3)
C38 0.068(3) 0.059(3) 0.059(3) 0.013(2) 0.015(3) 0.018(3)
C39 0.068(3) 0.068(3) 0.062(3) 0.017(3) 0.011(3) 0.015(3)
C40 0.069(4) 0.077(4) 0.064(3) 0.018(3) 0.013(3) 0.012(3)
C41 0.067(3) 0.057(3) 0.064(3) 0.013(2) 0.016(3) 0.014(3)
C42 0.067(3) 0.055(3) 0.063(3) 0.019(2) 0.014(3) 0.016(2)
C43 0.068(3) 0.052(3) 0.061(3) 0.015(2) 0.019(3) 0.013(2)
C44 0.059(3) 0.048(3) 0.061(3) 0.014(2) 0.021(2) 0.012(2)
C45 0.055(3) 0.060(3) 0.071(3) 0.008(3) 0.016(3) 0.011(2)
C46 0.056(3) 0.055(3) 0.073(3) 0.014(3) 0.010(3) 0.014(2)
C47 0.064(3) 0.057(3) 0.057(3) 0.008(2) 0.013(2) 0.004(2)
C48 0.062(3) 0.057(3) 0.055(3) 0.004(2) 0.014(2) 0.009(2)
C49 0.053(3) 0.044(2) 0.063(3) 0.015(2) 0.014(2) 0.014(2)
C50 0.059(3) 0.047(3) 0.065(3) 0.009(2) 0.018(2) 0.015(2)
C51 0.057(3) 0.052(3) 0.056(3) 0.014(2) 0.013(2) 0.015(2)
C52 0.067(3) 0.054(3) 0.074(4) 0.007(3) 0.013(3) 0.000(3)
C53 0.075(4) 0.058(3) 0.073(4) 0.003(3) 0.008(3) 0.005(3)
C54 0.070(4) 0.058(3) 0.070(3) 0.010(3) 0.016(3) -0.003(3)
C55 0.061(3) 0.056(3) 0.057(3) 0.015(2) 0.013(2) 0.013(2)
C56 0.075(3) 0.054(3) 0.056(3) 0.014(2) 0.015(3) 0.023(3)
C57 0.069(3) 0.044(2) 0.060(3) 0.016(2) 0.013(2) 0.013(2)
C58 0.063(3) 0.067(3) 0.065(3) 0.011(3) 0.015(3) -0.007(3)
C59 0.066(3) 0.065(3) 0.066(3) 0.012(3) 0.021(3) 0.010(3)
C60 0.068(4) 0.061(3) 0.078(4) -0.008(3) -0.002(3) 0.011(3)
C61 0.071(3) 0.066(3) 0.059(3) 0.012(3) 0.018(3) 0.018(3)
C62 0.064(3) 0.061(3) 0.064(3) 0.016(2) 0.017(3) 0.013(3)
C63 0.060(3) 0.065(3) 0.065(3) 0.017(3) 0.019(3) 0.011(3)
C64 0.065(3) 0.054(3) 0.068(3) 0.013(2) 0.015(3) 0.011(2)
C65 0.064(3) 0.056(3) 0.057(3) 0.015(2) 0.013(2) 0.014(2)
C66 0.060(3) 0.067(3) 0.060(3) 0.001(3) 0.013(2) 0.011(3)
C67 0.056(3) 0.065(3) 0.065(3) 0.011(3) 0.014(2) 0.008(2)
C68 0.062(3) 0.060(3) 0.067(3) 0.013(3) 0.019(3) 0.014(2)
C69 0.067(3) 0.062(3) 0.063(3) 0.013(3) 0.010(3) 0.013(3)
C70 0.067(3) 0.070(3) 0.054(3) 0.012(2) 0.018(2) 0.020(3)
C71 0.060(3) 0.065(3) 0.065(3) 0.012(3) 0.017(3) 0.012(3)
C72 0.067(3) 0.068(3) 0.062(3) 0.017(3) 0.015(3) 0.019(3)
C73 0.065(3) 0.061(3) 0.060(3) 0.013(2) 0.018(3) 0.000(3)
C74 0.057(3) 0.063(3) 0.063(3) 0.013(2) 0.009(2) 0.018(2)
C75 0.068(3) 0.060(3) 0.071(3) 0.016(3) 0.015(3) 0.022(3)
C76 0.058(3) 0.064(3) 0.065(3) 0.008(3) 0.014(3) 0.010(3)
C77 0.062(3) 0.061(3) 0.065(3) 0.010(3) 0.015(3) 0.015(3)
C78 0.066(3) 0.059(3) 0.067(3) 0.012(3) 0.014(3) 0.014(3)
C79 0.064(3) 0.059(3) 0.066(3) 0.013(2) 0.015(3) 0.013(3)
C80 0.064(3) 0.062(3) 0.060(3) 0.011(2) 0.015(3) 0.016(3)
C81 0.056(3) 0.069(3) 0.066(3) 0.008(3) 0.012(3) 0.011(3)
N1 0.073(3) 0.047(2) 0.073(3) 0.016(2) 0.022(2) 0.012(2)
N2 0.073(3) 0.048(2) 0.059(2) 0.0107(19) 0.012(2) 0.013(2)
N3 0.068(3) 0.048(2) 0.059(2) 0.0119(18) 0.016(2) 0.014(2)
N4 0.063(3) 0.050(2) 0.057(2) 0.0141(18) 0.014(2) 0.0167(19)
N5 0.047(2) 0.048(2) 0.059(2) 0.0121(18) 0.0124(17) 0.0147(17)
N6 0.054(2) 0.057(2) 0.075(3) 0.015(2) 0.022(2) 0.014(2)
N7 0.065(3) 0.059(2) 0.063(3) 0.017(2) 0.015(2) 0.013(2)
N8 0.067(3) 0.054(2) 0.062(3) 0.020(2) 0.014(2) 0.013(2)
N9 0.053(2) 0.054(2) 0.054(2) 0.0094(18) 0.0087(18) 0.0172(18)
N10 0.050(2) 0.045(2) 0.055(2) 0.0160(17) 0.0143(17) 0.0154(17)
N11 0.059(2) 0.048(2) 0.058(2) 0.0155(18) 0.0136(19) 0.0147(19)
N12 0.070(3) 0.048(2) 0.061(2) 0.0171(19) 0.011(2) 0.015(2)
N13 0.070(3) 0.075(3) 0.072(3) 0.023(3) 0.021(3) 0.018(3)
N14 0.063(3) 0.063(3) 0.062(3) 0.012(2) 0.012(2) 0.013(2)
N15 0.062(3) 0.062(3) 0.059(3) -0.004(2) 0.000(2) 0.015(2)
O1 0.060(2) 0.060(2) 0.065(2) 0.0153(17) 0.0155(17) 0.0067(17)
O2 0.065(2) 0.067(2) 0.070(2) 0.0150(18) 0.0121(18) 0.0116(18)
O3 0.064(2) 0.059(2) 0.059(2) 0.0181(16) 0.0165(17) 0.0178(17)
O4 0.062(2) 0.068(2) 0.064(2) 0.0166(18) 0.0188(17) 0.0165(18)
O5 0.072(2) 0.059(2) 0.069(2) 0.0182(18) 0.0130(19) 0.0126(18)
O6 0.062(2) 0.068(2) 0.060(2) 0.0045(17) 0.0148(17) 0.0110(18)
O7 0.064(2) 0.062(2) 0.065(2) 0.0117(17) 0.0164(18) 0.0149(17)
O8 0.062(2) 0.071(2) 0.071(2) 0.0187(19) 0.0194(19) 0.0145(18)
O9 0.063(2) 0.065(2) 0.059(2) 0.0167(17) 0.0134(17) 0.0145(17)
O10 0.066(2) 0.063(2) 0.061(2) 0.0128(17) 0.0195(17) 0.0090(18)
O11 0.059(2) 0.0497(18) 0.064(2) 0.0125(15) 0.0134(16) 0.0183(16)
O12 0.061(2) 0.062(2) 0.061(2) 0.0067(17) 0.0103(17) 0.0172(17)
O13 0.062(2) 0.068(2) 0.066(2) 0.0136(18) 0.0168(18) 0.0139(18)
O14 0.071(2) 0.068(2) 0.066(2) 0.0156(18) 0.0200(19) 0.0206(19)
O15 0.060(2) 0.063(2) 0.066(2) 0.0058(18) 0.0156(17) 0.0152(17)
O16 0.064(2) 0.060(2) 0.070(2) 0.0142(18) 0.0123(18) 0.0110(18)
O17 0.060(2) 0.071(2) 0.061(2) 0.0194(18) 0.0119(17) 0.0157(18)
O18 0.066(2) 0.067(2) 0.068(2) 0.0140(19) 0.0170(19) 0.0113(19)
O19 0.060(2) 0.060(2) 0.074(2) 0.0140(18) 0.0175(19) 0.0165(17)
O20 0.064(2) 0.067(2) 0.067(2) 0.0191(18) 0.0176(18) 0.0200(18)
O21 0.074(3) 0.067(2) 0.066(2) 0.0157(19) 0.0147(19) 0.0142(19)
O22 0.067(2) 0.062(2) 0.066(2) -0.0143(18) 0.0079(18) 0.0147(18)
O23 0.062(2) 0.067(2) 0.075(2) 0.011(2) 0.0155(19) 0.0091(19)
O24 0.072(2) 0.061(2) 0.054(2) -0.0118(17) 0.0084(18) 0.0167(18)
O25 0.067(6) 0.064(6) 0.068(6) 0.008(5) 0.011(5) 0.011(5)
O26 0.067(6) 0.083(7) 0.063(6) 0.000(5) 0.009(5) 0.019(5)
O27 0.079(7) 0.063(6) 0.071(6) 0.022(5) 0.020(5) 0.016(5)
O28 0.070(6) 0.080(7) 0.074(7) 0.029(5) 0.019(5) 0.025(5)
O29 0.058(6) 0.066(6) 0.057(5) 0.020(4) 0.010(4) 0.011(4)
O30 0.057(6) 0.065(6) 0.065(6) 0.013(4) 0.015(4) 0.001(4)
O31 0.076(7) 0.074(7) 0.060(6) -0.017(5) 0.016(5) -0.005(5)
O32 0.055(6) 0.076(7) 0.071(6) -0.015(5) -0.015(4) 0.014(5)
O33 0.070(7) 0.074(7) 0.056(6) -0.014(5) 0.020(5) -0.022(5)
O34 0.058(6) 0.064(6) 0.062(6) 0.016(4) 0.009(4) 0.015(4)
Pd1 0.0619(2) 0.04585(19) 0.0519(2) 0.01656(15) 0.01293(17) 0.01618(16)
Pd2 0.0567(2) 0.04752(19) 0.04706(19) 0.01272(15) 0.01317(16) 0.01512(16)
Pd3 0.04820(19) 0.04312(18) 0.04863(19) 0.01236(14) 0.01197(15) 0.01513(15)

loop_
_atom_type_symbol
_atom_type_description
_atom_type_scat_dispersion_real
_atom_type_scat_dispersion_imag
_atom_type_scat_source
C C 0.0033 0.0016 'International Tables Vol C Tables 4.2.6.8 and 6.1.1.4'
H H 0.0000 0.0000 'International Tables Vol C Tables 4.2.6.8 and 6.1.1.4'
N N 0.0061 0.0033 'International Tables Vol C Tables 4.2.6.8 and 6.1.1.4'
O O 0.0106 0.0060 'International Tables Vol C Tables 4.2.6.8 and 6.1.1.4'
Pd Pd -0.9988 1.0072 'International Tables Vol C Tables 4.2.6.8 and 6.1.1.4'

loop_
_geom_angle_atom_site_label_1
_geom_angle_atom_site_label_2
_geom_angle_atom_site_label_3
_geom_angle
N1 C1 C2 118.8(5)
N1 C1 H1 120.6
C2 C1 H1 120.6
C3 C2 C1 121.2(6)
C3 C2 H2 119.4
C1 C2 H2 119.4
C2 C3 C4 121.6(6)
C2 C3 H3 119.2
C4 C3 H3 119.2
C5 C4 C3 127.1(5)
C5 C4 C12 118.4(5)
C3 C4 C12 114.5(5)
C6 C5 O1 119.4(4)
C6 C5 C4 123.7(5)
O1 C5 C4 116.9(5)
O5 C6 C5 128.6(5)
O5 C6 C7 113.9(5)
C5 C6 C7 117.5(5)
C6 C7 C11 122.2(5)
C6 C7 C8 124.5(5)
C11 C7 C8 113.3(5)
C9 C8 C7 121.6(5)
C9 C8 H8 119.2
C7 C8 H8 119.2
C8 C9 C10 120.1(6)
C8 C9 H9 119.9
C10 C9 H9 119.9
N2 C10 C9 120.7(5)
N2 C10 H10 119.7
C9 C10 H10 119.7
N2 C11 C7 124.5(5)
N2 C11 C12 117.3(4)
C7 C11 C12 118.2(5)
N1 C12 C4 122.9(5)
N1 C12 C11 117.3(4)
C4 C12 C11 119.7(5)
N3 C13 C14 123.7(5)
N3 C13 H13 118.2
C14 C13 H13 118.2
C13 C14 C15 119.2(5)
C13 C14 H14 120.4
C15 C14 H14 120.4
C14 C15 C16 118.8(5)
C14 C15 H15 120.6
C16 C15 H15 120.6
C24 C16 C15 117.2(5)
C24 C16 C17 119.1(5)
C15 C16 C17 123.6(5)
O6 C17 C18 121.4(5)
O6 C17 C16 118.6(5)
C18 C17 C16 120.0(5)
O10 C18 C17 123.1(5)
O10 C18 C19 117.0(4)
C17 C18 C19 119.7(5)
C23 C19 C18 120.4(5)
C23 C19 C20 119.0(5)
C18 C19 C20 120.5(5)
C21 C20 C19 116.0(5)
C21 C20 H20 122.0
C19 C20 H20 122.0
C20 C21 C22 121.7(5)
C20 C21 H21 119.1
C22 C21 H21 119.1
N4 C22 C21 121.1(5)
N4 C22 H22 119.4
C21 C22 H22 119.4
N4 C23 C19 122.8(4)
N4 C23 C24 116.7(4)
C19 C23 C24 120.5(5)
N3 C24 C16 122.9(4)
N3 C24 C23 116.8(4)
C16 C24 C23 120.2(5)
N5 C25 C26 119.2(5)
N5 C25 H25 120.4
C26 C25 H25 120.4
C27 C26 C25 123.6(5)
C27 C26 H26 118.2
C25 C26 H26 118.2
C26 C27 C28 118.3(5)
C26 C27 H27 120.9
C28 C27 H27 120.9
C27 C28 C35 117.9(5)
C27 C28 C29 126.0(4)
C35 C28 C29 115.9(5)
O11 C29 C30 125.5(4)
O11 C29 C28 112.6(4)
C30 C29 C28 121.8(4)
C29 C30 O15 121.7(4)
C29 C30 C31 120.7(5)
O15 C30 C31 117.6(5)
C36 C31 C30 119.4(5)
C36 C31 C32 117.6(5)
C30 C31 C32 123.0(5)
C33 C32 C31 119.0(5)
C33 C32 H32 120.5
C31 C32 H32 120.5
C34 C33 C32 118.9(5)
C34 C33 H33 120.6
C32 C33 H33 120.6
N6 C34 C33 122.6(5)
N6 C34 H34 118.7
C33 C34 H34 118.7
N5 C35 C36 117.2(4)
N5 C35 C28 121.6(4)
C36 C35 C28 121.1(5)
C31 C36 N6 122.6(4)
C31 C36 C35 120.7(5)
N6 C36 C35 116.5(4)
C38 C37 N7 129.9(5)
C38 C37 C42 122.9(5)
N7 C37 C42 107.2(4)
C37 C38 C39 116.1(5)
C37 C38 H38 122.0
C39 C38 H38 122.0
C40 C39 C38 121.3(5)
C40 C39 H39 119.3
C38 C39 H39 119.3
C39 C40 C41 122.6(6)
C39 C40 H40 118.7
C41 C40 H40 118.7
C40 C41 C42 116.6(5)
C40 C41 H41 121.7
C42 C41 H41 121.7
N8 C42 C37 107.5(4)
N8 C42 C41 132.1(5)
C37 C42 C41 120.4(5)
N8 C43 N7 112.9(4)
N8 C43 H43 123.6
N7 C43 H43 123.6
C45 C44 C49 121.9(5)
C45 C44 N9 129.8(4)
C49 C44 N9 108.3(4)
C44 C45 C46 117.1(5)
C44 C45 H45 121.4
C46 C45 H45 121.4
C47 C46 C45 122.2(5)
C47 C46 H46 118.9
C45 C46 H46 118.9
C46 C47 C48 121.5(5)
C46 C47 H47 119.3
C48 C47 H47 119.3
C47 C48 C49 117.5(5)
C47 C48 H48 121.2
C49 C48 H48 121.2
N10 C49 C44 107.2(4)
N10 C49 C48 133.0(4)
C44 C49 C48 119.7(5)
N10 C50 N9 114.0(4)
N10 C50 H50 123.0
N9 C50 H50 123.0
C52 C51 C56 124.1(5)
C52 C51 N11 129.4(4)
C56 C51 N11 106.5(4)
C51 C52 C53 115.2(5)
C51 C52 H52 122.4
C53 C52 H52 122.4
C54 C53 C52 124.3(6)
C54 C53 H53 117.8
C52 C53 H53 117.9
C53 C54 C55 120.0(5)
C53 C54 H54 120.0
C55 C54 H54 120.0
C56 C55 C54 116.2(5)
C56 C55 H55 121.9
C54 C55 H55 121.9
N12 C56 C51 109.3(4)
N12 C56 C55 130.5(4)
C51 C56 C55 120.1(5)
N11 C57 N12 111.7(4)
N11 C57 H57 124.1
N12 C57 H57 124.1
O1 C58 C59 106.6(4)
O1 C58 H58A 110.4
C59 C58 H58A 110.4
O1 C58 H58B 110.4
C59 C58 H58B 110.4
H58A C58 H58B 108.6
O2 C59 C58 109.4(4)
O2 C59 H59A 109.8
C58 C59 H59A 109.8
O2 C59 H59B 109.8
C58 C59 H59B 109.8
H59A C59 H59B 108.2
O2 C60 C61 111.7(4)
O2 C60 H60A 109.3
C61 C60 H60A 109.3
O2 C60 H60B 109.3
C61 C60 H60B 109.3
H60A C60 H60B 107.9
O3 C61 C60 111.5(4)
O3 C61 H61A 109.3
C60 C61 H61A 109.3
O3 C61 H61B 109.3
C60 C61 H61B 109.3
H61A C61 H61B 108.0
O3 C62 C63 102.4(4)
O3 C62 H62A 111.3
C63 C62 H62A 111.3
O3 C62 H62B 111.3
C63 C62 H62B 111.3
H62A C62 H62B 109.2
O4 C63 C62 112.6(4)
O4 C63 H63A 109.1
C62 C63 H63A 109.1
O4 C63 H63B 109.1
C62 C63 H63B 109.1
H63A C63 H63B 107.8
O4 C64 C65 109.9(4)
O4 C64 H64A 109.7
C65 C64 H64A 109.7
O4 C64 H64B 109.7
C65 C64 H64B 109.7
H64A C64 H64B 108.2
O5 C65 C64 108.9(4)
O5 C65 H65A 109.9
C64 C65 H65A 109.9
O5 C65 H65B 109.9
C64 C65 H65B 109.9
H65A C65 H65B 108.3
O6 C66 C67 108.1(4)
O6 C66 H66A 110.1
C67 C66 H66A 110.1
O6 C66 H66B 110.1
C67 C66 H66B 110.1
H66A C66 H66B 108.4
O7 C67 C66 109.4(5)
O7 C67 H67A 109.8
C66 C67 H67A 109.8
O7 C67 H67B 109.8
C66 C67 H67B 109.8
H67A C67 H67B 108.2
O7 C68 C69 110.5(4)
O7 C68 H68A 109.5
C69 C68 H68A 109.5
O7 C68 H68B 109.5
C69 C68 H68B 109.5
H68A C68 H68B 108.1
O8 C69 C68 106.9(5)
O8 C69 H69A 110.3
C68 C69 H69A 110.3
O8 C69 H69B 110.3
C68 C69 H69B 110.3
H69A C69 H69B 108.6
O8 C70 C71 103.7(4)
O8 C70 H70A 111.0
C71 C70 H70A 111.0
O8 C70 H70B 111.0
C71 C70 H70B 111.0
H70A C70 H70B 109.0
O9 C71 C70 113.8(4)
O9 C71 H71A 108.8
C70 C71 H71A 108.8
O9 C71 H71B 108.8
C70 C71 H71B 108.8
H71A C71 H71B 107.7
O9 C72 C73 105.1(4)
O9 C72 H72A 110.7
C73 C72 H72A 110.7
O9 C72 H72B 110.7
C73 C72 H72B 110.7
H72A C72 H72B 108.8
O10 C73 C72 108.6(4)
O10 C73 H73A 110.0
C72 C73 H73A 110.0
O10 C73 H73B 110.0
C72 C73 H73B 110.0
H73A C73 H73B 108.3
O11 C74 C75 106.2(4)
O11 C74 H74A 110.5
C75 C74 H74A 110.5
O11 C74 H74B 110.5
C75 C74 H74B 110.5
H74A C74 H74B 108.7
O12 C75 C74 106.9(5)
O12 C75 H75A 110.3
C74 C75 H75A 110.3
O12 C75 H75B 110.3
C74 C75 H75B 110.3
H75A C75 H75B 108.6
O12 C76 C77 109.3(4)
O12 C76 H76A 109.8
C77 C76 H76A 109.8
O12 C76 H76B 109.8
C77 C76 H76B 109.8
H76A C76 H76B 108.3
O13 C77 C76 116.7(4)
O13 C77 H77A 108.1
C76 C77 H77A 108.1
O13 C77 H77B 108.1
C76 C77 H77B 108.1
H77A C77 H77B 107.3
O13 C78 C79 112.2(4)
O13 C78 H78A 109.2
C79 C78 H78A 109.2
O13 C78 H78B 109.2
C79 C78 H78B 109.2
H78A C78 H78B 107.9
O14 C79 C78 109.7(5)
O14 C79 H79A 109.7
C78 C79 H79A 109.7
O14 C79 H79B 109.7
C78 C79 H79B 109.7
H79A C79 H79B 108.2
O14 C80 C81 105.1(4)
O14 C80 H80A 110.7
C81 C80 H80A 110.7
O14 C80 H80B 110.7
C81 C80 H80B 110.7
H80A C80 H80B 108.8
O15 C81 C80 109.9(4)
O15 C81 H81A 109.7
C80 C81 H81A 109.7
O15 C81 H81B 109.7
C80 C81 H81B 109.7
H81A C81 H81B 108.2
C1 N1 C12 120.8(3)
C1 N1 Pd1 128.4(3)
C12 N1 Pd1 110.8(3)
C11 N2 C10 119.8(3)
C11 N2 Pd1 111.8(3)
C10 N2 Pd1 128.2(3)
C13 N3 C24 118.0(3)
C13 N3 Pd2 129.8(3)
C24 N3 Pd2 111.8(2)
C22 N4 C23 119.3(3)
C22 N4 Pd2 128.2(3)
C23 N4 Pd2 112.4(2)
C25 N5 C35 119.4(3)
C25 N5 Pd3 129.0(2)
C35 N5 Pd3 111.5(2)
C34 N6 C36 119.0(3)
C34 N6 Pd3 129.1(3)
C36 N6 Pd3 111.8(3)
C43 N7 C37 105.7(3)
C43 N7 Pd1 131.6(3)
C37 N7 Pd1 122.0(3)
C43 N8 C42 106.8(3)
C43 N8 Pd2 129.2(3)
C42 N8 Pd2 121.0(3)
C50 N9 C44 103.7(3)
C50 N9 Pd2 132.3(3)
C44 N9 Pd2 123.2(3)
C50 N10 C49 106.7(3)
C50 N10 Pd3 126.5(2)
C49 N10 Pd3 125.2(2)
C57 N11 C51 106.6(3)
C57 N11 Pd3 129.7(3)
C51 N11 Pd3 122.8(2)
C56 N12 C57 105.8(3)
C56 N12 Pd1 125.2(3)
C57 N12 Pd1 127.5(3)
O16 N13 O18 124.7(5)
O16 N13 O17 117.3(5)
O18 N13 O17 118.0(5)
O20 N14 O19 121.5(5)
O20 N14 O21 118.7(5)
O19 N14 O21 119.2(5)
O24 N15 O23 122.2(5)
O24 N15 O22 122.2(5)
O23 N15 O22 115.5(5)
C5 O1 C58 115.7(3)
C59 O2 C60 116.1(3)
C62 O3 C61 109.5(4)
C64 O4 C63 113.0(4)
C6 O5 C65 123.7(4)
C17 O6 C66 115.6(3)
C67 O7 C68 112.3(4)
C70 O8 C69 107.5(4)
C72 O9 C71 116.2(4)
C18 O10 C73 119.2(3)
C29 O11 C74 118.1(3)
C75 O12 C76 107.0(4)
C78 O13 C77 114.7(4)
C79 O14 C80 111.1(4)
C30 O15 C81 115.1(3)
H25A O25 H25B 109.5
H26A O26 H26B 109.5
H27A O27 H27B 109.5
H28A O28 H28B 109.5
H29A O29 H29B 109.5
H30B O30 H30A 109.5
H31A O31 H31B 109.5
H32A O32 H32B 109.5
H33A O33 H33C 109.5
H34A O34 H34B 109.5
N12 Pd1 N7 89.36(18)
N12 Pd1 N1 93.59(18)
N7 Pd1 N1 172.53(18)
N12 Pd1 N2 172.95(17)
N7 Pd1 N2 95.01(18)
N1 Pd1 N2 81.42(18)
N9 Pd2 N4 92.58(17)
N9 Pd2 N3 172.36(18)
N4 Pd2 N3 81.71(16)
N9 Pd2 N8 90.44(17)
N4 Pd2 N8 175.45(17)
N3 Pd2 N8 94.97(17)
N11 Pd3 N10 88.63(16)
N11 Pd3 N6 93.47(17)
N10 Pd3 N6 177.11(16)
N11 Pd3 N5 173.97(17)
N10 Pd3 N5 95.12(15)
N6 Pd3 N5 82.63(17)

loop_
_geom_bond_atom_site_label_1
_geom_bond_atom_site_label_2
_geom_bond_distance
C1 N1 1.329(5)
C1 C2 1.413(7)
C1 H1 0.9300
C2 C3 1.339(8)
C2 H2 0.9300
C3 C4 1.412(8)
C3 H3 0.9300
C4 C5 1.395(7)
C4 C12 1.418(7)
C5 C6 1.371(8)
C5 O1 1.388(5)
C6 O5 1.323(5)
C6 C7 1.405(7)
C7 C11 1.412(7)
C7 C8 1.452(7)
C8 C9 1.324(8)
C8 H8 0.9300
C9 C10 1.408(7)
C9 H9 0.9300
C10 N2 1.331(6)
C10 H10 0.9300
C11 N2 1.330(5)
C11 C12 1.425(7)
C12 N1 1.360(5)
C13 N3 1.304(5)
C13 C14 1.383(7)
C13 H13 0.9300
C14 C15 1.400(7)
C14 H14 0.9300
C15 C16 1.402(7)
C15 H15 0.9300
C16 C24 1.402(7)
C16 C17 1.419(7)
C17 O6 1.357(6)
C17 C18 1.399(8)
C18 O10 1.350(5)
C18 C19 1.411(8)
C19 C23 1.371(7)
C19 C20 1.435(7)
C20 C21 1.386(8)
C20 H20 0.9300
C21 C22 1.405(7)
C21 H21 0.9300
C22 N4 1.311(5)
C22 H22 0.9300
C23 N4 1.371(5)
C23 C24 1.405(7)
C24 N3 1.377(5)
C25 N5 1.324(5)
C25 C26 1.402(7)
C25 H25 0.9300
C26 C27 1.339(7)
C26 H26 0.9300
C27 C28 1.386(7)
C27 H27 0.9300
C28 C35 1.414(6)
C28 C29 1.443(7)
C29 O11 1.365(5)
C29 C30 1.366(7)
C30 O15 1.374(5)
C30 C31 1.405(7)
C31 C36 1.375(7)
C31 C32 1.418(8)
C32 C33 1.400(7)
C32 H32 0.9300
C33 C34 1.396(7)
C33 H33 0.9300
C34 N6 1.310(5)
C34 H34 0.9300
C35 N5 1.380(5)
C35 C36 1.410(7)
C36 N6 1.386(5)
C37 C38 1.364(7)
C37 N7 1.384(5)
C37 C42 1.391(7)
C38 C39 1.422(8)
C38 H38 0.9300
C39 C40 1.364(8)
C39 H39 0.9300
C40 C41 1.378(7)
C40 H40 0.9300
C41 C42 1.410(8)
C41 H41 0.9300
C42 N8 1.380(5)
C43 N8 1.309(5)
C43 N7 1.349(5)
C43 H43 0.9300
C44 C45 1.375(7)
C44 C49 1.403(7)
C44 N9 1.407(5)
C45 C46 1.385(7)
C45 H45 0.9300
C46 C47 1.370(7)
C46 H46 0.9300
C47 C48 1.380(7)
C47 H47 0.9300
C48 C49 1.410(7)
C48 H48 0.9300
C49 N10 1.363(5)
C50 N10 1.337(5)
C50 N9 1.343(5)
C50 H50 0.9300
C51 C52 1.343(7)
C51 C56 1.387(7)
C51 N11 1.392(5)
C52 C53 1.392(8)
C52 H52 0.9300
C53 C54 1.354(8)
C53 H53 0.9300
C54 C55 1.414(7)
C54 H54 0.9300
C55 C56 1.405(7)
C55 H55 0.9300
C56 N12 1.356(5)
C57 N11 1.333(5)
C57 N12 1.364(5)
C57 H57 0.9300
C58 O1 1.432(5)
C58 C59 1.515(7)
C58 H58A 0.9700
C58 H58B 0.9700
C59 O2 1.414(5)
C59 H59A 0.9700
C59 H59B 0.9700
C60 O2 1.418(6)
C60 C61 1.523(6)
C60 H60A 0.9700
C60 H60B 0.9700
C61 O3 1.415(6)
C61 H61A 0.9700
C61 H61B 0.9700
C62 O3 1.409(6)
C62 C63 1.551(8)
C62 H62A 0.9700
C62 H62B 0.9700
C63 O4 1.425(6)
C63 H63A 0.9700
C63 H63B 0.9700
C64 O4 1.424(6)
C64 C65 1.510(7)
C64 H64A 0.9700
C64 H64B 0.9700
C65 O5 1.415(6)
C65 H65A 0.9700
C65 H65B 0.9700
C66 O6 1.432(6)
C66 C67 1.514(7)
C66 H66A 0.9700
C66 H66B 0.9700
C67 O7 1.396(6)
C67 H67A 0.9700
C67 H67B 0.9700
C68 O7 1.408(6)
C68 C69 1.525(7)
C68 H68A 0.9700
C68 H68B 0.9700
C69 O8 1.427(6)
C69 H69A 0.9700
C69 H69B 0.9700
C70 O8 1.409(6)
C70 C71 1.523(7)
C70 H70A 0.9700
C70 H70B 0.9700
C71 O9 1.438(6)
C71 H71A 0.9700
C71 H71B 0.9700
C72 O9 1.410(6)
C72 C73 1.529(7)
C72 H72A 0.9700
C72 H72B 0.9700
C73 O10 1.447(6)
C73 H73A 0.9700
C73 H73B 0.9700
C74 O11 1.444(6)
C74 C75 1.511(7)
C74 H74A 0.9700
C74 H74B 0.9700
C75 O12 1.400(6)
C75 H75A 0.9700
C75 H75B 0.9700
C76 O12 1.405(6)
C76 C77 1.504(7)
C76 H76A 0.9700
C76 H76B 0.9700
C77 O13 1.427(6)
C77 H77A 0.9700
C77 H77B 0.9700
C78 O13 1.427(6)
C78 C79 1.507(7)
C78 H78A 0.9700
C78 H78B 0.9700
C79 O14 1.401(6)
C79 H79A 0.9700
C79 H79B 0.9700
C80 O14 1.432(6)
C80 C81 1.514(7)
C80 H80A 0.9700
C80 H80B 0.9700
C81 O15 1.380(6)
C81 H81A 0.9700
C81 H81B 0.9700
N1 Pd1 2.034(5)
N2 Pd1 2.042(4)
N3 Pd2 2.022(4)
N4 Pd2 2.017(4)
N5 Pd3 2.018(4)
N6 Pd3 2.010(4)
N7 Pd1 2.005(5)
N8 Pd2 2.029(4)
N9 Pd2 1.988(4)
N10 Pd3 2.003(4)
N11 Pd3 2.001(4)
N12 Pd1 2.002(4)
N13 O16 1.215(6)
N13 O18 1.218(6)
N13 O17 1.261(6)
N14 O20 1.237(6)
N14 O19 1.238(6)
N14 O21 1.249(6)
N15 O24 1.214(6)
N15 O23 1.257(6)
N15 O22 1.261(6)
O25 H25A 0.8501
O25 H25B 0.8500
O26 H26A 0.8500
O26 H26B 0.8500
O27 H27A 0.8501
O27 H27B 0.8500
O28 H28A 0.8500
O28 H28B 0.8500
O29 H29A 0.8500
O29 H29B 0.8501
O30 H30B 0.8501
O30 H30A 0.8500
O31 H31A 0.8500
O31 H31B 0.8500
O32 H32A 0.8499
O32 H32B 0.8501
O33 H33A 0.8500
O33 H33C 0.8500
O34 H34A 0.8499
O34 H34B 0.8501

loop_
_geom_torsion_atom_site_label_1
_geom_torsion_atom_site_label_2
_geom_torsion_atom_site_label_3
_geom_torsion_atom_site_label_4
_geom_torsion
N1 C1 C2 C3 -2.8(8)
C1 C2 C3 C4 1.9(9)
C2 C3 C4 C5 179.2(5)
C2 C3 C4 C12 -2.3(8)
C3 C4 C5 C6 174.8(5)
C12 C4 C5 C6 -3.7(8)
C3 C4 C5 O1 -4.1(8)
C12 C4 C5 O1 177.4(4)
O1 C5 C6 O5 -2.2(8)
C4 C5 C6 O5 178.9(5)
O1 C5 C6 C7 178.5(4)
C4 C5 C6 C7 -0.4(8)
O5 C6 C7 C11 -175.2(4)
C5 C6 C7 C11 4.1(8)
O5 C6 C7 C8 3.5(7)
C5 C6 C7 C8 -177.2(5)
C6 C7 C8 C9 -177.5(5)
C11 C7 C8 C9 1.3(8)
C7 C8 C9 C10 -0.9(8)
C8 C9 C10 N2 0.8(8)
C6 C7 C11 N2 177.0(4)
C8 C7 C11 N2 -1.8(7)
C6 C7 C11 C12 -3.7(8)
C8 C7 C11 C12 177.5(5)
C5 C4 C12 N1 -177.6(4)
C3 C4 C12 N1 3.8(7)
C5 C4 C12 C11 4.0(8)
C3 C4 C12 C11 -174.6(5)
N2 C11 C12 N1 0.3(7)
C7 C11 C12 N1 -179.0(4)
N2 C11 C12 C4 178.8(4)
C7 C11 C12 C4 -0.5(7)
N3 C13 C14 C15 1.6(8)
C13 C14 C15 C16 -3.0(8)
C14 C15 C16 C24 3.4(7)
C14 C15 C16 C17 -179.1(5)
C24 C16 C17 O6 179.9(4)
C15 C16 C17 O6 2.4(8)
C24 C16 C17 C18 -2.1(8)
C15 C16 C17 C18 -179.6(5)
O6 C17 C18 O10 -5.6(9)
C16 C17 C18 O10 176.4(5)
O6 C17 C18 C19 179.6(5)
C16 C17 C18 C19 1.7(9)
O10 C18 C19 C23 -175.6(4)
C17 C18 C19 C23 -0.5(8)
O10 C18 C19 C20 7.7(8)
C17 C18 C19 C20 -177.3(5)
C23 C19 C20 C21 3.1(8)
C18 C19 C20 C21 179.9(5)
C19 C20 C21 C22 -0.8(8)
C20 C21 C22 N4 -1.8(8)
C18 C19 C23 N4 -180.0(4)
C20 C19 C23 N4 -3.2(7)
C18 C19 C23 C24 -0.2(8)
C20 C19 C23 C24 176.7(5)
C15 C16 C24 N3 -2.6(7)
C17 C16 C24 N3 179.8(4)
C15 C16 C24 C23 179.1(5)
C17 C16 C24 C23 1.4(8)
N4 C23 C24 N3 1.1(6)
C19 C23 C24 N3 -178.7(4)
N4 C23 C24 C16 179.5(4)
C19 C23 C24 C16 -0.3(8)
N5 C25 C26 C27 1.8(8)
C25 C26 C27 C28 -1.9(8)
C26 C27 C28 C35 2.5(7)
C26 C27 C28 C29 178.2(5)
C27 C28 C29 O11 0.2(7)
C35 C28 C29 O11 176.0(4)
C27 C28 C29 C30 -179.8(5)
C35 C28 C29 C30 -4.0(7)
O11 C29 C30 O15 1.6(8)
C28 C29 C30 O15 -178.4(4)
O11 C29 C30 C31 179.4(5)
C28 C29 C30 C31 -0.6(8)
C29 C30 C31 C36 5.2(8)
O15 C30 C31 C36 -176.9(4)
C29 C30 C31 C32 -175.3(5)
O15 C30 C31 C32 2.6(8)
C36 C31 C32 C33 4.3(8)
C30 C31 C32 C33 -175.3(5)
C31 C32 C33 C34 -4.9(8)
C32 C33 C34 N6 2.5(8)
C27 C28 C35 N5 -3.1(7)
C29 C28 C35 N5 -179.3(4)
C27 C28 C35 C36 -179.7(5)
C29 C28 C35 C36 4.1(7)
C30 C31 C36 N6 178.4(4)
C32 C31 C36 N6 -1.2(8)
C30 C31 C36 C35 -5.0(8)
C32 C31 C36 C35 175.4(5)
N5 C35 C36 C31 -176.5(4)
C28 C35 C36 C31 0.2(8)
N5 C35 C36 N6 0.4(6)
C28 C35 C36 N6 177.1(4)
N7 C37 C38 C39 180.0(5)
C42 C37 C38 C39 1.4(8)
C37 C38 C39 C40 0.5(8)
C38 C39 C40 C41 -0.2(9)
C39 C40 C41 C42 -2.0(9)
C38 C37 C42 N8 178.6(5)
N7 C37 C42 N8 -0.2(5)
C38 C37 C42 C41 -3.7(8)
N7 C37 C42 C41 177.5(4)
C40 C41 C42 N8 -179.1(5)
C40 C41 C42 C37 3.9(8)
C49 C44 C45 C46 0.0(8)
N9 C44 C45 C46 179.3(4)
C44 C45 C46 C47 -2.6(8)
C45 C46 C47 C48 2.9(8)
C46 C47 C48 C49 -0.5(8)
C45 C44 C49 N10 179.3(4)
N9 C44 C49 N10 -0.1(5)
C45 C44 C49 C48 2.3(7)
N9 C44 C49 C48 -177.2(4)
C47 C48 C49 N10 -178.2(5)
C47 C48 C49 C44 -2.0(7)
C56 C51 C52 C53 0.7(9)
N11 C51 C52 C53 -179.1(5)
C51 C52 C53 C54 -0.6(10)
C52 C53 C54 C55 1.8(10)
C53 C54 C55 C56 -2.8(8)
C52 C51 C56 N12 179.9(5)
N11 C51 C56 N12 -0.2(6)
C52 C51 C56 C55 -1.9(9)
N11 C51 C56 C55 178.0(5)
C54 C55 C56 N12 -179.4(5)
C54 C55 C56 C51 2.8(8)
O1 C58 C59 O2 74.7(5)
O2 C60 C61 O3 63.5(5)
O3 C62 C63 O4 83.5(5)
O4 C64 C65 O5 63.9(6)
O6 C66 C67 O7 76.9(5)
O7 C68 C69 O8 -70.0(6)
O8 C70 C71 O9 54.9(6)
O9 C72 C73 O10 -180.0(4)
O11 C74 C75 O12 -173.7(4)
O12 C76 C77 O13 76.3(6)
O13 C78 C79 O14 68.2(6)
O14 C80 C81 O15 -71.9(5)
C2 C1 N1 C12 4.2(6)
C2 C1 N1 Pd1 -173.0(3)
C4 C12 N1 C1 -4.9(6)
C11 C12 N1 C1 173.5(4)
C4 C12 N1 Pd1 172.7(4)
C11 C12 N1 Pd1 -8.8(5)
C7 C11 N2 C10 1.8(7)
C12 C11 N2 C10 -177.5(4)
C7 C11 N2 Pd1 -172.3(4)
C12 C11 N2 Pd1 8.4(5)
C9 C10 N2 C11 -1.2(7)
C9 C10 N2 Pd1 171.9(3)
C14 C13 N3 C24 -0.6(6)
C14 C13 N3 Pd2 -173.5(3)
C16 C24 N3 C13 1.1(6)
C23 C24 N3 C13 179.5(4)
C16 C24 N3 Pd2 175.2(4)
C23 C24 N3 Pd2 -6.4(5)
C21 C22 N4 C23 1.9(7)
C21 C22 N4 Pd2 177.1(3)
C19 C23 N4 C22 0.6(6)
C24 C23 N4 C22 -179.2(4)
C19 C23 N4 Pd2 -175.4(4)
C24 C23 N4 Pd2 4.8(5)
C26 C25 N5 C35 -2.2(6)
C26 C25 N5 Pd3 -177.2(3)
C36 C35 N5 C25 179.7(4)
C28 C35 N5 C25 3.0(6)
C36 C35 N5 Pd3 -4.4(5)
C28 C35 N5 Pd3 178.8(4)
C33 C34 N6 C36 0.6(7)
C33 C34 N6 Pd3 178.2(3)
C31 C36 N6 C34 -1.2(7)
C35 C36 N6 C34 -178.0(4)
C31 C36 N6 Pd3 -179.2(4)
C35 C36 N6 Pd3 4.0(5)
N8 C43 N7 C37 0.6(5)
N8 C43 N7 Pd1 170.6(3)
C38 C37 N7 C43 -178.9(6)
C42 C37 N7 C43 -0.2(5)
C38 C37 N7 Pd1 9.9(7)
C42 C37 N7 Pd1 -171.4(3)
N7 C43 N8 C42 -0.7(5)
N7 C43 N8 Pd2 -161.0(3)
C37 C42 N8 C43 0.6(5)
C41 C42 N8 C43 -176.7(6)
C37 C42 N8 Pd2 162.8(3)
C41 C42 N8 Pd2 -14.5(7)
N10 C50 N9 C44 1.3(4)
N10 C50 N9 Pd2 170.9(3)
C45 C44 N9 C50 179.9(5)
C49 C44 N9 C50 -0.7(4)
C45 C44 N9 Pd2 9.1(6)
C49 C44 N9 Pd2 -171.5(2)
N9 C50 N10 C49 -1.4(4)
N9 C50 N10 Pd3 -167.7(3)
C44 C49 N10 C50 0.9(4)
C48 C49 N10 C50 177.4(5)
C44 C49 N10 Pd3 167.3(2)
C48 C49 N10 Pd3 -16.2(6)
N12 C57 N11 C51 1.1(5)
N12 C57 N11 Pd3 170.7(3)
C52 C51 N11 C57 179.3(6)
C56 C51 N11 C57 -0.5(5)
C52 C51 N11 Pd3 8.8(7)
C56 C51 N11 Pd3 -171.0(3)
C51 C56 N12 C57 0.9(5)
C55 C56 N12 C57 -177.1(6)
C51 C56 N12 Pd1 167.6(3)
C55 C56 N12 Pd1 -10.3(7)
N11 C57 N12 C56 -1.3(5)
N11 C57 N12 Pd1 -167.6(3)
C6 C5 O1 C58 97.9(5)
C4 C5 O1 C58 -83.1(5)
C59 C58 O1 C5 176.9(4)
C58 C59 O2 C60 91.5(5)
C61 C60 O2 C59 177.8(4)
C63 C62 O3 C61 175.8(4)
C60 C61 O3 C62 85.9(5)
C65 C64 O4 C63 115.7(5)
C62 C63 O4 C64 -92.1(5)
C5 C6 O5 C65 27.7(6)
C7 C6 O5 C65 -153.1(4)
C64 C65 O5 C6 165.2(4)
C18 C17 O6 C66 96.3(5)
C16 C17 O6 C66 -85.7(5)
C67 C66 O6 C17 -164.8(4)
C66 C67 O7 C68 -174.3(4)
C69 C68 O7 C67 179.4(4)
C71 C70 O8 C69 -177.8(4)
C68 C69 O8 C70 147.9(4)
C73 C72 O9 C71 -128.0(5)
C70 C71 O9 C72 63.4(6)
C17 C18 O10 C73 51.5(6)
C19 C18 O10 C73 -133.7(4)
C72 C73 O10 C18 149.1(4)
C30 C29 O11 C74 -36.6(6)
C28 C29 O11 C74 143.4(3)
C75 C74 O11 C29 -170.6(4)
C74 C75 O12 C76 100.3(5)
C77 C76 O12 C75 -162.5(4)
C79 C78 O13 C77 -135.4(5)
C76 C77 O13 C78 84.9(6)
C78 C79 O14 C80 166.9(4)
C81 C80 O14 C79 175.0(4)
C29 C30 O15 C81 -93.6(5)
C31 C30 O15 C81 88.5(5)
C80 C81 O15 C30 -174.2(4)
C56 N12 Pd1 N7 -101.7(4)
C57 N12 Pd1 N7 62.2(4)
C56 N12 Pd1 N1 71.5(4)
C57 N12 Pd1 N1 -124.7(4)
C43 N7 Pd1 N12 -66.6(4)
C37 N7 Pd1 N12 102.0(3)
C43 N7 Pd1 N2 119.0(4)
C37 N7 Pd1 N2 -72.4(3)
C1 N1 Pd1 N12 12.5(4)
C12 N1 Pd1 N12 -164.9(3)
C1 N1 Pd1 N2 -172.5(4)
C12 N1 Pd1 N2 10.1(3)
C11 N2 Pd1 N7 163.3(3)
C10 N2 Pd1 N7 -10.3(4)
C11 N2 Pd1 N1 -10.1(3)
C10 N2 Pd1 N1 176.3(4)
C50 N9 Pd2 N4 120.1(3)
C44 N9 Pd2 N4 -72.0(3)
C50 N9 Pd2 N8 -63.3(3)
C44 N9 Pd2 N8 104.6(3)
C22 N4 Pd2 N9 -7.0(4)
C23 N4 Pd2 N9 168.5(3)
C22 N4 Pd2 N3 178.1(4)
C23 N4 Pd2 N3 -6.3(3)
C13 N3 Pd2 N4 -179.9(4)
C24 N3 Pd2 N4 6.9(3)
C13 N3 Pd2 N8 3.2(4)
C24 N3 Pd2 N8 -170.0(3)
C43 N8 Pd2 N9 58.6(4)
C42 N8 Pd2 N9 -99.2(3)
C43 N8 Pd2 N3 -126.8(4)
C42 N8 Pd2 N3 75.4(3)
C57 N11 Pd3 N10 -67.8(4)
C51 N11 Pd3 N10 100.3(3)
C57 N11 Pd3 N6 114.2(4)
C51 N11 Pd3 N6 -77.7(3)
C50 N10 Pd3 N11 63.9(3)
C49 N10 Pd3 N11 -99.9(3)
C50 N10 Pd3 N5 -120.9(3)
C49 N10 Pd3 N5 75.3(3)
C34 N6 Pd3 N11 -7.3(4)
C36 N6 Pd3 N11 170.5(3)
C34 N6 Pd3 N5 177.3(4)
C36 N6 Pd3 N5 -4.9(3)
C25 N5 Pd3 N10 2.2(3)
C35 N5 Pd3 N10 -173.1(2)
C25 N5 Pd3 N6 -179.6(4)
C35 N5 Pd3 N6 5.1(2)
